data_4329566
loop_
_publ_author_name
'Neilson Nguyen'
'Alan J. Lough'
'Ulrich Fekl'

_publ_section_title
;
 Rapid, Covalent Addition of Phosphine to Dithiolene in a Molybdenum
 Tris(dithiolene). A New Structural Model for Dimethyl Sulfoxide Reductase
;
_journal_name_full 'Inorganic Chemistry'
_journal_page_first 6446
_journal_page_last 6448
_journal_paper_doi 10.1021/ic301031b
_journal_volume 51
_journal_year 2012
_chemical_formula_moiety 'C50 H34 F12 Mo P2 S6, 0.5(C6 H6)'
_chemical_formula_sum 'C53 H37 F12 Mo P2 S6'
_chemical_formula_weight 1252.07
_chemical_name_systematic
; 
 ? 
;
_space_group_IT_number 2
_symmetry_cell_setting triclinic
_symmetry_space_group_name_Hall '-P 1'
_symmetry_space_group_name_H-M 'P -1'
_atom_sites_solution_hydrogens geom
_atom_sites_solution_primary direct
_atom_sites_solution_secondary difmap
_audit_creation_method SHELXL-97
_cell_angle_alpha 73.317(7)
_cell_angle_beta 88.340(7)
_cell_angle_gamma 76.867(5)
_cell_formula_units_Z 2
_cell_length_a 11.8783(12)
_cell_length_b 13.9884(17)
_cell_length_c 17.2680(15)
_cell_measurement_reflns_used 21197
_cell_measurement_temperature 150(1)
_cell_measurement_theta_max 25.0
_cell_measurement_theta_min 2.6
_cell_volume 2674.5(5)
_computing_cell_refinement 'Denzo-SMN (Otwinowski & Minor, 1997)'
_computing_data_collection 'Collect (Nonius B.V., 1997-2002)'
_computing_data_reduction Denzo-SMN
_computing_molecular_graphics 'PLATON (Spek, 2009)'
_computing_publication_material 'SHELXTL V6.1'
_computing_structure_refinement 'SHELXTL V6.1 (Sheldrick, 2008)'
_computing_structure_solution 'SIR-92 (Altomare et al., 1994)'
_diffrn_ambient_temperature 150(1)
_diffrn_detector_area_resol_mean 9
_diffrn_measured_fraction_theta_full 0.907
_diffrn_measured_fraction_theta_max 0.907
_diffrn_measurement_device_type 'Nonius KappaCCD'
_diffrn_measurement_method '\f scans and \w scans with \k offsets'
_diffrn_radiation_monochromator graphite
_diffrn_radiation_source 'fine-focus sealed tube'
_diffrn_radiation_type MoK\a
_diffrn_radiation_wavelength 0.71073
_diffrn_reflns_av_R_equivalents 0.1311
_diffrn_reflns_av_sigmaI/netI 0.1841
_diffrn_reflns_limit_h_max 14
_diffrn_reflns_limit_h_min -14
_diffrn_reflns_limit_k_max 16
_diffrn_reflns_limit_k_min -16
_diffrn_reflns_limit_l_max 20
_diffrn_reflns_limit_l_min -20
_diffrn_reflns_number 21197
_diffrn_reflns_theta_full 25.05
_diffrn_reflns_theta_max 25.05
_diffrn_reflns_theta_min 2.60
_exptl_absorpt_coefficient_mu 0.618
_exptl_absorpt_correction_T_max 1.076
_exptl_absorpt_correction_T_min 0.665
_exptl_absorpt_correction_type multi-scan
_exptl_absorpt_process_details
;
multi-scan from symmetry-related measurements 
 Sortav (Blessing 1995)
;
_exptl_crystal_colour purple
_exptl_crystal_density_diffrn 1.555
_exptl_crystal_description needle
_exptl_crystal_F_000 1262
_exptl_crystal_size_max 0.22
_exptl_crystal_size_mid 0.07
_exptl_crystal_size_min 0.02
_refine_diff_density_max 0.510
_refine_diff_density_min -0.607
_refine_diff_density_rms 0.099
_refine_ls_extinction_method none
_refine_ls_goodness_of_fit_ref 1.009
_refine_ls_hydrogen_treatment constr
_refine_ls_matrix_type full
_refine_ls_number_parameters 708
_refine_ls_number_reflns 8593
_refine_ls_number_restraints 168
_refine_ls_restrained_S_all 1.017
_refine_ls_R_factor_all 0.1848
_refine_ls_R_factor_gt 0.0795
_refine_ls_shift/su_max 0.003
_refine_ls_shift/su_mean 0.000
_refine_ls_structure_factor_coef Fsqd
_refine_ls_weighting_details 'calc w=1/[\s^2^(Fo^2^)+(0.0734P)^2^] where P=(Fo^2^+2Fc^2^)/3'
_refine_ls_weighting_scheme calc
_refine_ls_wR_factor_gt 0.1518
_refine_ls_wR_factor_ref 0.1949
_reflns_number_gt 4165
_reflns_number_total 8593
_reflns_threshold_expression I>2\s(I)
_cod_data_source_file ic301031b_si_002_1.cif
_cod_data_source_block k10102
_cod_database_code 4329566

loop_
_symmetry_equiv_pos_as_xyz
'x, y, z'
'-x, -y, -z'

loop_
_atom_site_label
_atom_site_type_symbol
_atom_site_fract_x
_atom_site_fract_y
_atom_site_fract_z
_atom_site_U_iso_or_equiv
_atom_site_adp_type
_atom_site_occupancy
_atom_site_symmetry_multiplicity
_atom_site_calc_flag
_atom_site_refinement_flags
_atom_site_disorder_assembly
_atom_site_disorder_group
Mo1 Mo 0.21581(6) 0.42250(7) 0.74505(4) 0.0439(3) Uani 1 1 d . . .
S1 S 0.08735(16) 0.5552(2) 0.78311(12) 0.0476(7) Uani 1 1 d . . .
S2 S 0.12137(17) 0.5148(2) 0.61815(12) 0.0496(7) Uani 1 1 d . . .
S3 S 0.15010(18) 0.3096(2) 0.85483(12) 0.0509(7) Uani 1 1 d . . .
S4 S 0.23092(17) 0.2818(2) 0.69196(13) 0.0490(7) Uani 1 1 d . . .
S5 S 0.40194(17) 0.4317(2) 0.68698(12) 0.0467(7) Uani 1 1 d . . .
S6 S 0.50820(17) 0.2019(2) 0.66992(13) 0.0495(7) Uani 1 1 d . . .
P1 P 0.33422(17) 0.4458(2) 0.85733(12) 0.0456(7) Uani 1 1 d . . .
P2 P 0.68715(18) 0.1642(2) 0.66540(13) 0.0475(7) Uani 1 1 d . . .
F1 F -0.1004(5) 0.8111(6) 0.6556(4) 0.093(2) Uani 1 1 d . . .
F2 F -0.0448(5) 0.7523(6) 0.7786(4) 0.098(2) Uani 1 1 d . . .
F3 F -0.1858(4) 0.7083(6) 0.7381(3) 0.093(2) Uani 1 1 d . . .
F4 F -0.0652(5) 0.6164(6) 0.5053(3) 0.090(2) Uani 1 1 d . . .
F5 F -0.1750(4) 0.7013(6) 0.5726(3) 0.090(2) Uani 1 1 d . . .
F6 F -0.0346(4) 0.7570(5) 0.5109(3) 0.0768(19) Uani 1 1 d . . .
F7 F 0.0966(11) 0.0455(14) 0.7526(10) 0.092(4) Uani 0.390(9) 1 d PDU A 1
F8 F 0.2808(10) 0.0170(11) 0.7530(11) 0.098(4) Uani 0.390(9) 1 d PDU A 1
F9 F 0.1802(15) 0.1243(12) 0.6518(5) 0.093(4) Uani 0.390(9) 1 d PDU A 1
F7A F 0.2209(10) 0.0061(8) 0.7954(6) 0.101(4) Uani 0.610(9) 1 d PDU A 2
F8A F 0.2568(9) 0.0813(9) 0.6745(6) 0.100(3) Uani 0.610(9) 1 d PDU A 2
F9A F 0.0820(7) 0.0854(9) 0.7089(7) 0.080(3) Uani 0.610(9) 1 d PDU A 2
F10 F 0.1763(6) 0.0554(7) 0.9495(5) 0.093(3) Uani 0.676(9) 1 d PDU B 1
F11 F 0.0268(8) 0.1716(6) 0.9468(5) 0.081(3) Uani 0.676(9) 1 d PDU B 1
F12 F 0.0311(9) 0.0719(9) 0.8743(5) 0.095(3) Uani 0.676(9) 1 d PDU B 1
F10A F 0.1422(16) 0.0281(8) 0.9025(12) 0.094(5) Uani 0.324(9) 1 d PDU B 2
F11A F 0.0950(17) 0.1312(16) 0.9735(6) 0.096(4) Uani 0.324(9) 1 d PDU B 2
F12A F -0.0163(8) 0.1390(15) 0.8771(10) 0.079(4) Uani 0.324(9) 1 d PDU B 2
C1 C 0.0017(6) 0.6374(8) 0.7001(5) 0.047(3) Uani 1 1 d . . .
C2 C 0.0127(6) 0.6149(8) 0.6300(5) 0.043(2) Uani 1 1 d . . .
C3 C -0.0808(8) 0.7246(10) 0.7168(6) 0.067(3) Uani 1 1 d . . .
C4 C -0.0654(8) 0.6733(10) 0.5554(6) 0.059(3) Uani 1 1 d . . .
C5 C 0.1445(6) 0.1972(8) 0.8333(5) 0.051(3) Uani 1 1 d . A .
C6 C 0.1819(7) 0.1840(8) 0.7619(6) 0.051(3) Uani 1 1 d . A .
C7 C 0.0961(6) 0.1272(7) 0.8969(5) 0.067(3) Uani 1 1 d D . .
C8 C 0.1846(5) 0.0944(9) 0.7344(5) 0.072(3) Uani 1 1 d D . .
C9 C 0.4090(6) 0.4035(8) 0.5929(5) 0.044(3) Uani 1 1 d . . .
C10 C 0.3630(6) 0.4829(8) 0.5224(5) 0.050(3) Uani 1 1 d . . .
H10A H 0.3260 0.5486 0.5272 0.060 Uiso 1 1 calc R . .
C11 C 0.3704(7) 0.4673(10) 0.4468(5) 0.058(3) Uani 1 1 d . . .
H11A H 0.3394 0.5223 0.4004 0.069 Uiso 1 1 calc R . .
C12 C 0.4222(7) 0.3733(9) 0.4383(5) 0.051(3) Uani 1 1 d . . .
H12A H 0.4275 0.3633 0.3861 0.061 Uiso 1 1 calc R . .
C13 C 0.4676(7) 0.2910(9) 0.5067(5) 0.053(3) Uani 1 1 d . . .
H13A H 0.5014 0.2251 0.5010 0.064 Uiso 1 1 calc R . .
C14 C 0.4622(6) 0.3077(8) 0.5830(5) 0.047(3) Uani 1 1 d . . .
C21 C 0.2541(7) 0.4887(10) 0.9395(5) 0.050(3) Uani 1 1 d . . .
C22 C 0.1996(7) 0.4198(8) 0.9947(4) 0.050(3) Uani 1 1 d . . .
H22 H 0.2085 0.3514 0.9926 0.060 Uiso 1 1 calc R . .
C23 C 0.1320(7) 0.4551(10) 1.0527(5) 0.056(3) Uani 1 1 d . . .
H23A H 0.0922 0.4104 1.0892 0.067 Uiso 1 1 calc R . .
C24 C 0.1217(8) 0.5503(11) 1.0583(6) 0.066(4) Uani 1 1 d . . .
H24A H 0.0769 0.5710 1.0996 0.080 Uiso 1 1 calc R . .
C25 C 0.1752(8) 0.6186(10) 1.0051(6) 0.069(3) Uani 1 1 d . . .
H25A H 0.1678 0.6860 1.0094 0.083 Uiso 1 1 calc R . .
C26 C 0.2413(7) 0.5864(10) 0.9440(5) 0.057(3) Uani 1 1 d . . .
H26A H 0.2769 0.6331 0.9058 0.068 Uiso 1 1 calc R . .
C31 C 0.4350(7) 0.3285(8) 0.9138(5) 0.046(3) Uani 1 1 d . . .
C32 C 0.4637(7) 0.2432(10) 0.8842(5) 0.060(3) Uani 1 1 d . . .
H32A H 0.4307 0.2468 0.8337 0.072 Uiso 1 1 calc R . .
C33 C 0.5388(8) 0.1540(9) 0.9269(6) 0.065(3) Uani 1 1 d . . .
H33A H 0.5578 0.0972 0.9053 0.078 Uiso 1 1 calc R . .
C34 C 0.5869(8) 0.1468(10) 1.0015(6) 0.070(3) Uani 1 1 d . . .
H34A H 0.6382 0.0853 1.0314 0.084 Uiso 1 1 calc R . .
C35 C 0.5591(8) 0.2296(10) 1.0307(5) 0.065(3) Uani 1 1 d . . .
H35A H 0.5916 0.2245 1.0818 0.078 Uiso 1 1 calc R . .
C36 C 0.4845(7) 0.3215(9) 0.9887(5) 0.054(3) Uani 1 1 d . . .
H36 H 0.4676 0.3783 1.0103 0.065 Uiso 1 1 calc R . .
C41 C 0.4211(6) 0.5413(8) 0.8214(5) 0.045(3) Uani 1 1 d . . .
C42 C 0.3696(7) 0.6343(9) 0.7662(5) 0.053(3) Uani 1 1 d . . .
H42A H 0.2927 0.6441 0.7466 0.064 Uiso 1 1 calc R . .
C43 C 0.4269(8) 0.7138(9) 0.7387(5) 0.059(3) Uani 1 1 d . . .
H43A H 0.3895 0.7770 0.7016 0.070 Uiso 1 1 calc R . .
C44 C 0.5388(8) 0.6985(9) 0.7663(5) 0.057(3) Uani 1 1 d . . .
H44A H 0.5796 0.7514 0.7478 0.068 Uiso 1 1 calc R . .
C45 C 0.5923(7) 0.6070(9) 0.8207(5) 0.054(3) Uani 1 1 d . . .
H45A H 0.6697 0.5972 0.8392 0.065 Uiso 1 1 calc R . .
C46 C 0.5334(7) 0.5290(8) 0.8486(5) 0.051(3) Uani 1 1 d . . .
H46A H 0.5707 0.4666 0.8867 0.061 Uiso 1 1 calc R . .
C51 C 0.7519(6) 0.2585(8) 0.6861(5) 0.049(3) Uani 1 1 d . . .
C52 C 0.8538(7) 0.2806(8) 0.6476(5) 0.052(3) Uani 1 1 d . . .
H52A H 0.8856 0.2490 0.6075 0.063 Uiso 1 1 calc R . .
C53 C 0.9062(7) 0.3479(9) 0.6686(6) 0.059(3) Uani 1 1 d . . .
H53A H 0.9740 0.3633 0.6423 0.071 Uiso 1 1 calc R . .
C54 C 0.8625(8) 0.3935(8) 0.7270(5) 0.059(3) Uani 1 1 d . . .
H54A H 0.8997 0.4402 0.7407 0.071 Uiso 1 1 calc R . .
C55 C 0.7642(8) 0.3714(9) 0.7659(5) 0.063(3) Uani 1 1 d . . .
H55A H 0.7345 0.4016 0.8073 0.076 Uiso 1 1 calc R . .
C56 C 0.7088(7) 0.3048(8) 0.7442(5) 0.050(3) Uani 1 1 d . . .
H56A H 0.6401 0.2912 0.7701 0.060 Uiso 1 1 calc R . .
C61 C 0.7219(7) 0.0492(8) 0.7485(5) 0.051(3) Uani 1 1 d . . .
C62 C 0.6499(8) -0.0190(8) 0.7695(5) 0.055(3) Uani 1 1 d . . .
H62A H 0.5815 -0.0078 0.7378 0.067 Uiso 1 1 calc R . .
C63 C 0.6780(9) -0.1030(9) 0.8364(6) 0.069(3) Uani 1 1 d . . .
H63A H 0.6278 -0.1488 0.8514 0.083 Uiso 1 1 calc R . .
C64 C 0.7775(10) -0.1213(10) 0.8815(6) 0.075(4) Uani 1 1 d . . .
H64A H 0.7969 -0.1800 0.9272 0.090 Uiso 1 1 calc R . .
C65 C 0.8491(9) -0.0543(10) 0.8603(6) 0.077(4) Uani 1 1 d . . .
H65A H 0.9178 -0.0662 0.8918 0.092 Uiso 1 1 calc R . .
C66 C 0.8222(8) 0.0281(9) 0.7950(5) 0.063(3) Uani 1 1 d . . .
H66A H 0.8736 0.0729 0.7804 0.076 Uiso 1 1 calc R . .
C71 C 0.7433(7) 0.1378(9) 0.5742(5) 0.046(3) Uani 1 1 d . . .
C72 C 0.7414(6) 0.2204(8) 0.5043(5) 0.053(3) Uani 1 1 d . . .
H72A H 0.7064 0.2886 0.5042 0.063 Uiso 1 1 calc R . .
C73 C 0.7919(8) 0.1999(10) 0.4356(5) 0.057(3) Uani 1 1 d . . .
H73A H 0.7917 0.2548 0.3880 0.068 Uiso 1 1 calc R . .
C74 C 0.8415(8) 0.1028(11) 0.4355(6) 0.065(3) Uani 1 1 d . . .
H74A H 0.8764 0.0905 0.3880 0.078 Uiso 1 1 calc R . .
C75 C 0.8419(9) 0.0213(10) 0.5036(6) 0.076(4) Uani 1 1 d . . .
H75 H 0.8747 -0.0472 0.5032 0.092 Uiso 1 1 calc R . .
C76 C 0.7924(7) 0.0429(9) 0.5731(5) 0.058(3) Uani 1 1 d . . .
H76A H 0.7941 -0.0120 0.6209 0.070 Uiso 1 1 calc R . .
C1S C 0.386(2) 0.074(2) 0.5134(17) 0.064(4) Uani 0.50 1 d PGU C -1
H1SA H 0.3176 0.1150 0.5266 0.077 Uiso 0.50 1 calc PR C -1
C2S C 0.451(2) -0.007(2) 0.5733(17) 0.064(4) Uani 0.50 1 d PGU C -1
H2SA H 0.4273 -0.0217 0.6275 0.077 Uiso 0.50 1 calc PR C -1
C3S C 0.552(2) -0.068(2) 0.5539(17) 0.064(4) Uani 0.50 1 d PGU C -1
H3SA H 0.5964 -0.1233 0.5948 0.077 Uiso 0.50 1 calc PR C -1
C4S C 0.587(2) -0.047(2) 0.4745(17) 0.064(4) Uani 0.50 1 d PGU C -1
H4SA H 0.6559 -0.0883 0.4612 0.077 Uiso 0.50 1 calc PR C -1
C5S C 0.522(2) 0.034(2) 0.4146(17) 0.064(4) Uani 0.50 1 d PGU C -1
H5SA H 0.5462 0.0484 0.3603 0.077 Uiso 0.50 1 calc PR C -1
C6S C 0.422(2) 0.095(2) 0.4340(17) 0.064(4) Uani 0.50 1 d PGU C -1
H6SA H 0.3771 0.1501 0.3930 0.077 Uiso 0.50 1 calc PR C -1

loop_
_atom_site_aniso_label
_atom_site_aniso_U_11
_atom_site_aniso_U_22
_atom_site_aniso_U_33
_atom_site_aniso_U_23
_atom_site_aniso_U_13
_atom_site_aniso_U_12
Mo1 0.0308(4) 0.0642(7) 0.0430(4) -0.0198(4) 0.0046(3) -0.0182(4)
S1 0.0330(11) 0.070(2) 0.0464(12) -0.0219(13) 0.0053(9) -0.0179(12)
S2 0.0384(12) 0.073(2) 0.0441(12) -0.0204(13) 0.0037(9) -0.0207(13)
S3 0.0404(12) 0.072(2) 0.0454(12) -0.0163(13) 0.0052(10) -0.0251(13)
S4 0.0360(12) 0.064(2) 0.0557(13) -0.0243(13) 0.0085(10) -0.0214(12)
S5 0.0349(11) 0.070(2) 0.0446(12) -0.0237(13) 0.0063(9) -0.0213(12)
S6 0.0355(12) 0.063(2) 0.0542(13) -0.0199(13) 0.0054(10) -0.0163(12)
P1 0.0334(12) 0.066(2) 0.0418(12) -0.0197(13) 0.0040(10) -0.0148(12)
P2 0.0363(12) 0.061(2) 0.0503(14) -0.0189(13) 0.0046(10) -0.0175(13)
F1 0.110(5) 0.066(5) 0.087(4) -0.023(4) 0.027(4) 0.011(4)
F2 0.085(4) 0.105(7) 0.112(5) -0.065(5) -0.014(4) 0.007(4)
F3 0.048(3) 0.123(7) 0.107(5) -0.036(4) 0.033(3) -0.016(4)
F4 0.093(4) 0.096(6) 0.079(4) -0.032(4) -0.039(3) -0.006(4)
F5 0.039(3) 0.130(7) 0.080(4) -0.003(4) 0.003(3) -0.012(3)
F6 0.071(4) 0.090(6) 0.061(3) -0.001(3) -0.004(3) -0.025(4)
F7 0.080(7) 0.080(9) 0.128(9) -0.038(8) 0.011(7) -0.036(6)
F8 0.080(7) 0.078(8) 0.146(9) -0.064(7) 0.016(7) 0.003(7)
F9 0.088(8) 0.078(9) 0.124(8) -0.045(7) 0.020(7) -0.022(7)
F7A 0.099(7) 0.077(7) 0.137(8) -0.048(6) -0.007(6) -0.015(6)
F8A 0.086(6) 0.083(8) 0.144(7) -0.055(6) 0.056(6) -0.022(6)
F9A 0.074(5) 0.079(8) 0.107(8) -0.044(6) -0.010(5) -0.031(5)
F10 0.090(6) 0.105(8) 0.064(5) 0.008(5) 0.014(5) -0.026(5)
F11 0.081(6) 0.086(7) 0.059(5) 0.004(5) 0.024(5) -0.022(5)
F12 0.126(7) 0.102(8) 0.071(5) -0.005(6) 0.000(5) -0.078(6)
F10A 0.097(8) 0.103(9) 0.074(8) 0.009(7) 0.011(7) -0.054(8)
F11A 0.114(9) 0.103(9) 0.061(7) 0.000(7) 0.000(7) -0.033(7)
F12A 0.089(7) 0.085(9) 0.064(6) -0.002(8) 0.016(6) -0.049(7)
C1 0.024(4) 0.061(8) 0.057(6) -0.021(5) 0.005(4) -0.011(5)
C2 0.028(4) 0.061(8) 0.049(5) -0.016(5) 0.004(4) -0.026(5)
C3 0.047(6) 0.084(11) 0.065(7) -0.013(7) -0.006(5) -0.011(6)
C4 0.059(7) 0.073(10) 0.052(6) -0.024(6) 0.009(5) -0.023(6)
C5 0.030(4) 0.071(9) 0.046(5) 0.005(5) 0.000(4) -0.026(5)
C6 0.040(5) 0.046(8) 0.065(6) -0.006(5) -0.001(4) -0.020(5)
C7 0.070(7) 0.069(10) 0.064(7) -0.014(7) -0.003(6) -0.024(7)
C8 0.082(8) 0.063(10) 0.069(7) -0.010(7) 0.027(6) -0.021(7)
C9 0.026(4) 0.068(8) 0.041(5) -0.018(5) 0.001(4) -0.018(5)
C10 0.032(4) 0.076(9) 0.050(5) -0.023(6) 0.010(4) -0.020(5)
C11 0.034(5) 0.087(11) 0.054(6) -0.017(6) -0.001(4) -0.021(6)
C12 0.035(5) 0.073(9) 0.047(5) -0.022(6) -0.001(4) -0.012(5)
C13 0.036(5) 0.074(9) 0.058(6) -0.031(6) 0.005(4) -0.015(5)
C14 0.029(4) 0.067(9) 0.047(5) -0.017(5) 0.006(4) -0.016(5)
C21 0.035(5) 0.087(10) 0.034(5) -0.027(6) 0.001(4) -0.010(5)
C22 0.047(5) 0.069(8) 0.039(5) -0.016(5) -0.002(4) -0.020(5)
C23 0.042(5) 0.097(11) 0.046(5) -0.035(6) 0.015(4) -0.033(6)
C24 0.045(6) 0.115(12) 0.050(6) -0.039(7) 0.008(4) -0.022(7)
C25 0.067(6) 0.081(10) 0.071(7) -0.036(7) 0.012(6) -0.025(7)
C26 0.057(6) 0.079(10) 0.040(5) -0.023(6) 0.009(4) -0.022(6)
C31 0.047(5) 0.055(8) 0.041(5) -0.016(5) 0.011(4) -0.024(5)
C32 0.032(5) 0.103(11) 0.053(6) -0.028(7) 0.007(4) -0.028(6)
C33 0.059(6) 0.070(10) 0.061(6) -0.020(6) 0.000(5) -0.003(6)
C34 0.051(6) 0.077(11) 0.073(8) -0.018(7) 0.002(5) -0.001(6)
C35 0.050(6) 0.087(11) 0.043(5) -0.001(6) -0.010(5) -0.008(6)
C36 0.049(5) 0.067(9) 0.050(5) -0.013(6) 0.010(4) -0.025(6)
C41 0.028(4) 0.074(9) 0.037(5) -0.017(5) 0.001(4) -0.020(5)
C42 0.036(5) 0.067(9) 0.055(5) -0.010(6) -0.008(4) -0.018(5)
C43 0.057(6) 0.065(9) 0.052(5) -0.010(5) 0.003(5) -0.020(6)
C44 0.050(6) 0.076(10) 0.058(6) -0.027(6) 0.008(5) -0.034(6)
C45 0.040(5) 0.079(10) 0.062(6) -0.028(6) 0.000(5) -0.039(6)
C46 0.042(5) 0.061(8) 0.052(5) -0.020(5) 0.006(4) -0.010(5)
C51 0.028(4) 0.067(8) 0.057(5) -0.026(5) -0.005(4) -0.013(5)
C52 0.045(5) 0.062(9) 0.056(5) -0.022(5) 0.010(4) -0.018(5)
C53 0.042(5) 0.072(9) 0.069(6) -0.018(6) 0.001(5) -0.029(6)
C54 0.055(6) 0.075(9) 0.062(6) -0.026(6) -0.002(5) -0.036(6)
C55 0.056(6) 0.092(10) 0.054(6) -0.035(6) 0.005(5) -0.027(6)
C56 0.038(5) 0.064(8) 0.063(6) -0.036(6) 0.008(4) -0.018(5)
C61 0.042(5) 0.072(9) 0.052(5) -0.032(5) 0.002(4) -0.022(5)
C62 0.061(6) 0.054(8) 0.063(6) -0.021(6) 0.006(5) -0.033(6)
C63 0.085(8) 0.066(10) 0.064(7) -0.018(7) 0.019(6) -0.034(7)
C64 0.107(9) 0.083(11) 0.046(6) -0.011(6) -0.004(6) -0.053(8)
C65 0.085(8) 0.079(11) 0.062(7) 0.002(7) -0.019(6) -0.035(7)
C66 0.058(6) 0.075(10) 0.058(6) -0.008(6) -0.004(5) -0.031(6)
C71 0.030(5) 0.067(9) 0.039(5) -0.009(5) -0.010(4) -0.011(5)
C72 0.036(5) 0.063(9) 0.059(6) -0.022(6) -0.001(4) -0.004(5)
C73 0.046(6) 0.075(10) 0.049(6) -0.007(6) -0.002(4) -0.027(6)
C74 0.049(6) 0.093(11) 0.064(7) -0.037(7) 0.003(5) -0.019(7)
C75 0.083(8) 0.070(10) 0.067(7) -0.012(7) 0.016(6) -0.010(7)
C76 0.049(6) 0.059(9) 0.057(6) -0.006(6) 0.011(5) -0.009(6)
C1S 0.059(8) 0.068(9) 0.066(6) -0.019(6) -0.003(6) -0.017(6)
C2S 0.059(8) 0.068(9) 0.066(6) -0.019(6) -0.003(6) -0.017(6)
C3S 0.059(8) 0.068(9) 0.066(6) -0.019(6) -0.003(6) -0.017(6)
C4S 0.059(8) 0.068(9) 0.066(6) -0.019(6) -0.003(6) -0.017(6)
C5S 0.059(8) 0.068(9) 0.066(6) -0.019(6) -0.003(6) -0.017(6)
C6S 0.059(8) 0.068(9) 0.066(6) -0.019(6) -0.003(6) -0.017(6)

loop_
_atom_type_symbol
_atom_type_description
_atom_type_scat_dispersion_real
_atom_type_scat_dispersion_imag
_atom_type_scat_source
C C 0.0033 0.0016 'International Tables Vol C Tables 4.2.6.8 and 6.1.1.4'
H H 0.0000 0.0000 'International Tables Vol C Tables 4.2.6.8 and 6.1.1.4'
F F 0.0171 0.0103 'International Tables Vol C Tables 4.2.6.8 and 6.1.1.4'
S S 0.1246 0.1234 'International Tables Vol C Tables 4.2.6.8 and 6.1.1.4'
Mo Mo -1.6832 0.6857 'International Tables Vol C Tables 4.2.6.8 and 6.1.1.4'
P P 0.1023 0.0942 'International Tables Vol C Tables 4.2.6.8 and 6.1.1.4'

loop_
_geom_angle_atom_site_label_1
_geom_angle_atom_site_label_2
_geom_angle_atom_site_label_3
_geom_angle
S3 Mo1 S1 86.48(9)
S3 Mo1 S2 128.82(8)
S1 Mo1 S2 80.72(8)
S3 Mo1 S4 80.74(9)
S1 Mo1 S4 145.19(8)
S2 Mo1 S4 82.43(9)
S3 Mo1 S5 134.83(9)
S1 Mo1 S5 125.78(10)
S2 Mo1 S5 90.62(7)
S4 Mo1 S5 84.50(8)
S3 Mo1 P1 82.02(8)
S1 Mo1 P1 78.07(8)
S2 Mo1 P1 141.07(10)
S4 Mo1 P1 131.09(9)
S5 Mo1 P1 76.24(7)
C1 S1 Mo1 110.2(3)
C2 S2 Mo1 109.1(3)
C5 S3 Mo1 111.0(3)
C6 S4 Mo1 109.6(4)
C9 S5 Mo1 110.7(3)
C14 S6 P2 104.8(3)
C31 P1 C41 105.8(4)
C31 P1 C21 102.0(4)
C41 P1 C21 102.2(5)
C31 P1 Mo1 113.7(3)
C41 P1 Mo1 114.0(3)
C21 P1 Mo1 117.6(3)
C51 P2 C61 108.8(4)
C51 P2 C71 109.3(4)
C61 P2 C71 109.7(5)
C51 P2 S6 112.0(3)
C61 P2 S6 100.7(3)
C71 P2 S6 115.9(3)
C2 C1 C3 126.6(8)
C2 C1 S1 118.6(7)
C3 C1 S1 114.8(7)
C1 C2 C4 124.0(9)
C1 C2 S2 120.9(7)
C4 C2 S2 115.1(7)
F1 C3 F3 105.3(8)
F1 C3 F2 103.8(11)
F3 C3 F2 103.6(8)
F1 C3 C1 114.7(8)
F3 C3 C1 115.3(10)
F2 C3 C1 112.9(8)
F5 C4 F6 107.1(9)
F5 C4 F4 105.4(9)
F6 C4 F4 105.0(8)
F5 C4 C2 113.0(7)
F6 C4 C2 114.1(8)
F4 C4 C2 111.6(9)
C6 C5 C7 127.2(10)
C6 C5 S3 119.2(7)
C7 C5 S3 113.6(7)
C5 C6 C8 126.5(9)
C5 C6 S4 119.3(9)
C8 C6 S4 114.2(7)
F11A C7 F12 119.4(13)
F11A C7 F10A 104.4(7)
F12 C7 F10A 60.8(8)
F11A C7 F12A 103.9(7)
F12 C7 F12A 43.2(7)
F10A C7 F12A 103.4(7)
F11A C7 F10 63.2(7)
F12 C7 F10 103.5(6)
F10A C7 F10 48.6(7)
F12A C7 F10 135.8(12)
F11A C7 F11 40.0(7)
F12 C7 F11 103.2(6)
F10A C7 F11 131.3(12)
F12A C7 F11 69.4(7)
F10 C7 F11 102.2(6)
F11A C7 C5 121.9(11)
F12 C7 C5 117.3(8)
F10A C7 C5 113.0(10)
F12A C7 C5 108.4(9)
F10 C7 C5 114.0(7)
F11 C7 C5 114.9(8)
F8A C8 F9A 104.4(8)
F8A C8 F8 61.8(7)
F9A C8 F8 124.2(14)
F8A C8 F7 121.6(14)
F9A C8 F7 34.1(7)
F8 C8 F7 103.6(8)
F8A C8 F7A 103.4(7)
F9A C8 F7A 103.4(7)
F8 C8 F7A 43.6(6)
F7 C8 F7A 70.9(7)
F8A C8 F9 42.8(6)
F9A C8 F9 71.9(7)
F8 C8 F9 103.0(8)
F7 C8 F9 102.8(8)
F7A C8 F9 137.6(13)
F8A C8 C6 116.9(9)
F9A C8 C6 116.1(9)
F8 C8 C6 117.9(11)
F7 C8 C6 119.1(11)
F7A C8 C6 111.1(10)
F9 C8 C6 108.3(11)
C14 C9 C10 117.2(8)
C14 C9 S5 124.0(7)
C10 C9 S5 118.7(8)
C11 C10 C9 121.7(10)
C12 C11 C10 120.3(10)
C11 C12 C13 120.4(9)
C14 C13 C12 119.2(10)
C13 C14 C9 121.3(8)
C13 C14 S6 119.2(8)
C9 C14 S6 119.2(7)
C26 C21 C22 120.1(8)
C26 C21 P1 121.5(8)
C22 C21 P1 118.2(9)
C23 C22 C21 118.0(10)
C24 C23 C22 121.8(10)
C23 C24 C25 121.0(10)
C24 C25 C26 118.6(11)
C21 C26 C25 120.4(9)
C32 C31 C36 118.4(9)
C32 C31 P1 121.1(7)
C36 C31 P1 120.5(8)
C33 C32 C31 121.4(9)
C32 C33 C34 120.1(11)
C35 C34 C33 118.8(10)
C34 C35 C36 122.6(10)
C35 C36 C31 118.7(10)
C46 C41 C42 117.7(9)
C46 C41 P1 124.1(8)
C42 C41 P1 118.2(6)
C41 C42 C43 122.3(8)
C44 C43 C42 118.5(9)
C43 C44 C45 120.5(10)
C44 C45 C46 120.4(8)
C41 C46 C45 120.6(9)
C56 C51 C52 118.7(9)
C56 C51 P2 120.4(7)
C52 C51 P2 120.6(7)
C53 C52 C51 119.5(9)
C54 C53 C52 121.2(8)
C53 C54 C55 119.8(10)
C54 C55 C56 119.7(9)
C51 C56 C55 121.0(8)
C66 C61 C62 118.1(9)
C66 C61 P2 119.5(8)
C62 C61 P2 122.4(7)
C63 C62 C61 119.8(9)
C64 C63 C62 120.7(10)
C63 C64 C65 119.5(10)
C66 C65 C64 120.2(10)
C65 C66 C61 121.7(10)
C76 C71 C72 119.8(9)
C76 C71 P2 121.2(7)
C72 C71 P2 118.8(9)
C73 C72 C71 118.5(10)
C74 C73 C72 120.9(10)
C73 C74 C75 120.8(10)
C74 C75 C76 117.8(11)
C71 C76 C75 122.1(10)
C2S C1S C6S 120.0
C1S C2S C3S 120.0
C4S C3S C2S 120.0
C5S C4S C3S 120.0
C4S C5S C6S 120.0
C5S C6S C1S 120.0

loop_
_geom_bond_atom_site_label_1
_geom_bond_atom_site_label_2
_geom_bond_distance
Mo1 S3 2.335(2)
Mo1 S1 2.358(3)
Mo1 S2 2.364(2)
Mo1 S4 2.369(3)
Mo1 S5 2.416(2)
Mo1 P1 2.564(2)
S1 C1 1.738(9)
S2 C2 1.731(9)
S3 C5 1.732(11)
S4 C6 1.745(9)
S5 C9 1.775(9)
S6 C14 1.774(9)
S6 P2 2.075(3)
P1 C31 1.826(10)
P1 C41 1.830(9)
P1 C21 1.851(9)
P2 C51 1.791(10)
P2 C61 1.795(10)
P2 C71 1.795(9)
F1 C3 1.336(12)
F2 C3 1.346(12)
F3 C3 1.341(10)
F4 C4 1.332(12)
F5 C4 1.323(10)
F6 C4 1.325(12)
F7 C8 1.358(8)
F8 C8 1.357(7)
F9 C8 1.365(7)
F7A C8 1.364(7)
F8A C8 1.351(7)
F9A C8 1.352(7)
F10 C7 1.354(6)
F11 C7 1.357(6)
F12 C7 1.345(6)
F10A C7 1.346(7)
F11A C7 1.339(7)
F12A C7 1.350(7)
C1 C2 1.332(11)
C1 C3 1.474(14)
C2 C4 1.520(12)
C5 C6 1.347(12)
C5 C7 1.449(13)
C6 C8 1.455(15)
C9 C14 1.402(13)
C9 C10 1.413(12)
C10 C11 1.382(12)
C11 C12 1.366(14)
C12 C13 1.408(12)
C13 C14 1.399(11)
C21 C26 1.366(14)
C21 C22 1.406(13)
C22 C23 1.396(12)
C23 C24 1.341(15)
C24 C25 1.379(14)
C25 C26 1.412(12)
C31 C32 1.397(14)
C31 C36 1.405(11)
C32 C33 1.379(13)
C33 C34 1.392(13)
C34 C35 1.363(15)
C35 C36 1.396(13)
C41 C46 1.384(11)
C41 C42 1.391(12)
C42 C43 1.395(13)
C43 C44 1.374(11)
C44 C45 1.377(13)
C45 C46 1.392(13)
C51 C56 1.372(12)
C51 C52 1.418(11)
C52 C53 1.373(13)
C53 C54 1.371(13)
C54 C55 1.383(11)
C55 C56 1.390(13)
C61 C66 1.383(11)
C61 C62 1.389(13)
C62 C63 1.375(13)
C63 C64 1.368(13)
C64 C65 1.372(14)
C65 C66 1.345(13)
C71 C76 1.328(14)
C71 C72 1.408(12)
C72 C73 1.388(12)
C73 C74 1.352(14)
C74 C75 1.382(14)
C75 C76 1.402(13)
C1S C2S 1.3900
C1S C6S 1.3900
C2S C3S 1.3900
C3S C4S 1.3900
C4S C5S 1.3900
C5S C6S 1.3900
